data_4327474
loop_
_publ_author_name
'Juan Carlos G\'alvez-Ruiz'
'Henrich N\"oth'
'Angelina Flores-Parra'

_publ_contact_author
;
  Profr. Angelina Flores Parra
  Departamento de Quimica
  CINVESTAV-IPN
  Av. Instituto Politecnico Nacional 2508
  07360 Mexico, D.F.
  Mexico

;
_publ_contact_author_email aflores@mail.cinvestav.mx
_publ_contact_author_fax '5255 57477113'
_publ_contact_author_phone '5255 57473720'
_publ_section_title
;
 Organometallic Aluminum Compounds Derived from
 2-(1,3,5-Dithiazinan-5-yl)ethanol Ligands1
;
_journal_name_full 'Inorganic Chemistry'
_journal_page_first 7569
_journal_page_last 7578
_journal_paper_doi 10.1021/ic034642+
_journal_volume 42
_journal_year 2003
_chemical_formula_moiety 'C15 H26 Al2 Cl N O S2'
_chemical_formula_sum 'C15 H26 Al2 Cl N O S2'
_chemical_formula_weight 389.90
_chemical_melting_point 380(1)
_chemical_name_common N-(2-phenylethanoldithiazinane)
_chemical_name_systematic
;
O-Dimethylchloroaluminum-O-dimethylaluminum-1-phenyl-
-2-(1,3,5-dithiazinan-5-yl)-ethanolate
;
_space_group_IT_number 14
_symmetry_cell_setting monoclinic
_symmetry_space_group_name_Hall '-P 2ybc'
_symmetry_space_group_name_H-M 'P 1 21/c 1'
_atom_sites_solution_hydrogens 'found position except phenyl and methyl'
_atom_sites_solution_primary direct
_atom_sites_solution_secondary difmap
_audit_creation_method 'SHELXL-CIF-file updated by CIFRTF'
_cell_angle_alpha 90.00
_cell_angle_beta 103.001(1)
_cell_angle_gamma 90.00
_cell_formula_units_Z 4
_cell_length_a 10.7851(3)
_cell_length_b 14.4757(4)
_cell_length_c 13.7653(3)
_cell_measurement_reflns_used 300
_cell_measurement_temperature 233
_cell_measurement_theta_max 10
_cell_measurement_theta_min 1
_cell_volume 2093.98(9)
_computing_cell_refinement 'CAD4 software (Enraf-Nonius, 1989)'
_computing_data_collection 'CAD4 software (Enraf-Nonius, 1989)'
_computing_data_reduction 'JANA98 (Petricek Vaclav, 1998)'
_computing_molecular_graphics 'XPMA (Zsolnai 1997)'
_computing_publication_material 'SHELXL-97 (Sheldrick 1997)'
_computing_structure_refinement 'SHELXL-97 (Sheldrick 1997)'
_computing_structure_solution 'SHELXS-97(Sheldrick 1990)'
_diffrn_ambient_temperature 233
_diffrn_detector_area_resol_mean 3
_diffrn_measured_fraction_theta_full 0.997
_diffrn_measured_fraction_theta_max 0.997
_diffrn_measurement_device_type 'Enraf-Nonius Kappa CCD'
_diffrn_measurement_method 'phi + omega scan'
_diffrn_radiation_monochromator graphite
_diffrn_radiation_source 'fine-focus sealed tube'
_diffrn_radiation_type MoK\a
_diffrn_radiation_wavelength 0.71073
_diffrn_reflns_av_R_equivalents 0.0516
_diffrn_reflns_av_sigmaI/netI 0.0422
_diffrn_reflns_limit_h_max 12
_diffrn_reflns_limit_h_min -12
_diffrn_reflns_limit_k_max 17
_diffrn_reflns_limit_k_min -17
_diffrn_reflns_limit_l_max 16
_diffrn_reflns_limit_l_min -16
_diffrn_reflns_number 14375
_diffrn_reflns_theta_full 25.34
_diffrn_reflns_theta_max 25.34
_diffrn_reflns_theta_min 3.42
_diffrn_standards_interval_time 0
_diffrn_standards_number 100
_exptl_absorpt_coefficient_mu 0.466
_exptl_absorpt_correction_type none
_exptl_crystal_colour colorless
_exptl_crystal_density_diffrn 1.237
_exptl_crystal_description prism
_exptl_crystal_F_000 824
_exptl_crystal_size_max 0.28
_exptl_crystal_size_mid 0.17
_exptl_crystal_size_min 0.11
_refine_diff_density_max 0.796
_refine_diff_density_min -0.525
_refine_diff_density_rms 0.060
_refine_ls_extinction_coef 0.0016(12)
_refine_ls_extinction_expression Fc^*^=kFc[1+0.001xFc^2^\l^3^/sin(2\q)]^-1/4^
_refine_ls_extinction_method SHELXL
_refine_ls_goodness_of_fit_ref 1.056
_refine_ls_hydrogen_treatment refxyz
_refine_ls_matrix_type full
_refine_ls_number_parameters 236
_refine_ls_number_reflns 3823
_refine_ls_number_restraints 0
_refine_ls_restrained_S_all 1.056
_refine_ls_R_factor_all 0.0715
_refine_ls_R_factor_gt 0.0515
_refine_ls_shift/su_max 0.001
_refine_ls_shift/su_mean 0.000
_refine_ls_structure_factor_coef Fsqd
_refine_ls_weighting_details 'calc w=1/[\s^2^(Fo^2^)+(0.0679P)^2^+1.8968P] where P=(Fo^2^+2Fc^2^)/3'
_refine_ls_weighting_scheme calc
_refine_ls_wR_factor_gt 0.1318
_refine_ls_wR_factor_ref 0.1468
_reflns_number_gt 2928
_reflns_number_total 3823
_reflns_threshold_expression >2sigma(I)
_cod_data_source_file ic0346422Bsi20030609_054603.cif
_cod_data_source_block afjc046
_cod_database_code 4327474

loop_
_symmetry_equiv_pos_as_xyz
'x, y, z'
'-x, y+1/2, -z+1/2'
'-x, -y, -z'
'x, -y-1/2, z-1/2'

loop_
_atom_site_label
_atom_site_type_symbol
_atom_site_fract_x
_atom_site_fract_y
_atom_site_fract_z
_atom_site_U_iso_or_equiv
_atom_site_adp_type
_atom_site_occupancy
_atom_site_symmetry_multiplicity
_atom_site_calc_flag
_atom_site_refinement_flags
C2 C 0.5301(4) 0.2394(3) 0.0424(3) 0.0560(10) Uani 1 1 d .
C4 C 0.5614(3) 0.0800(3) 0.1505(2) 0.0423(7) Uani 1 1 d .
C6 C 0.6987(4) 0.2108(2) 0.2182(3) 0.0441(8) Uani 1 1 d .
C7 C 0.7950(3) 0.0723(2) 0.1625(3) 0.0395(7) Uani 1 1 d .
C8 C 0.8124(3) -0.0309(2) 0.1786(2) 0.0391(7) Uani 1 1 d .
C9 C 0.9423(3) -0.0574(2) 0.1640(3) 0.0444(8) Uani 1 1 d .
C10 C 1.0508(3) -0.0294(3) 0.2310(3) 0.0561(9) Uani 1 1 d .
H10 H 1.0444 0.0032 0.2879 0.067 Uiso 1 1 calc R
C11 C 1.1702(4) -0.0500(3) 0.2133(4) 0.0766(14) Uani 1 1 d .
H11 H 1.2439 -0.0317 0.2583 0.092 Uiso 1 1 calc R
C12 C 1.1774(5) -0.0982(3) 0.1271(5) 0.0840(18) Uani 1 1 d .
H12 H 1.2566 -0.1115 0.1143 0.101 Uiso 1 1 calc R
C13 C 1.0710(6) -0.1258(3) 0.0620(4) 0.0780(15) Uani 1 1 d .
H13 H 1.0771 -0.1589 0.0054 0.094 Uiso 1 1 calc R
C14 C 0.9541(4) -0.1052(3) 0.0794(3) 0.0595(10) Uani 1 1 d .
H14 H 0.8812 -0.1237 0.0335 0.071 Uiso 1 1 calc R
C15 C 0.5690(4) 0.0224(3) 0.3781(3) 0.0625(11) Uani 1 1 d .
H15A H 0.5129 -0.0109 0.3257 0.094 Uiso 1 1 calc R
H15B H 0.5315 0.0809 0.3877 0.094 Uiso 1 1 calc R
H15C H 0.5825 -0.0127 0.4387 0.094 Uiso 1 1 calc R
C16 C 0.8690(4) 0.1085(3) 0.4293(3) 0.0608(10) Uani 1 1 d .
H16A H 0.9408 0.1115 0.3989 0.091 Uiso 1 1 calc R
H16B H 0.8929 0.0766 0.4919 0.091 Uiso 1 1 calc R
H16C H 0.8416 0.1699 0.4404 0.091 Uiso 1 1 calc R
C17 C 0.7818(2) -0.1597(2) 0.46135(17) 0.0252(6) Uani 1 1 d .
H17A H 0.7124 -0.1198 0.4663 0.038 Uiso 1 1 calc R
H17B H 0.8602 -0.1333 0.4977 0.038 Uiso 1 1 calc R
H17C H 0.7697 -0.2191 0.4888 0.038 Uiso 1 1 calc R
C18 C 0.9220(5) -0.2530(3) 0.2899(4) 0.0729(13) Uani 1 1 d .
H18A H 0.9157 -0.2547 0.2192 0.109 Uiso 1 1 calc R
H18B H 0.9126 -0.3143 0.3137 0.109 Uiso 1 1 calc R
H18C H 1.0035 -0.2288 0.3226 0.109 Uiso 1 1 calc R
Al1 Al 0.73103(9) 0.04259(7) 0.34184(7) 0.0404(3) Uani 1 1 d .
Al2 Al 0.78829(10) -0.17412(7) 0.31843(8) 0.0458(3) Uani 1 1 d .
Cl1 Cl 0.60337(10) -0.21465(8) 0.22495(7) 0.0680(3) Uani 1 1 d .
N5 N 0.6912(2) 0.10817(18) 0.20671(18) 0.0355(6) Uani 1 1 d .
O9 O 0.79527(19) -0.05242(15) 0.27803(16) 0.0382(5) Uani 1 1 d .
S1 S 0.68731(10) 0.27520(7) 0.10457(7) 0.0558(3) Uani 1 1 d .
S3 S 0.51869(9) 0.11563(7) 0.02135(6) 0.0528(3) Uani 1 1 d .
H2A H 0.467(4) 0.257(3) 0.078(3) 0.069(13) Uiso 1 1 d .
H2E H 0.513(4) 0.273(3) -0.023(3) 0.060(11) Uiso 1 1 d .
H4A H 0.495(4) 0.106(3) 0.186(3) 0.053(10) Uiso 1 1 d .
H4E H 0.560(3) 0.016(3) 0.155(3) 0.051(10) Uiso 1 1 d .
H6A H 0.630(3) 0.228(2) 0.252(2) 0.027(7) Uiso 1 1 d .
H6E H 0.783(4) 0.226(2) 0.261(3) 0.046(9) Uiso 1 1 d .
H7A H 0.783(3) 0.085(2) 0.095(3) 0.038(9) Uiso 1 1 d .
H7B H 0.868(4) 0.104(3) 0.193(3) 0.051(10) Uiso 1 1 d .
H8 H 0.747(3) -0.063(2) 0.133(2) 0.032(8) Uiso 1 1 d .

loop_
_atom_site_aniso_label
_atom_site_aniso_U_11
_atom_site_aniso_U_22
_atom_site_aniso_U_33
_atom_site_aniso_U_23
_atom_site_aniso_U_13
_atom_site_aniso_U_12
C2 0.063(2) 0.054(2) 0.049(2) 0.0064(18) 0.0094(19) 0.0133(19)
C4 0.0333(17) 0.052(2) 0.0399(17) 0.0004(15) 0.0043(14) -0.0034(15)
C6 0.0451(19) 0.0396(18) 0.0473(19) -0.0033(15) 0.0096(16) 0.0026(15)
C7 0.0355(17) 0.0437(18) 0.0429(18) 0.0039(15) 0.0162(15) 0.0033(14)
C8 0.0387(17) 0.0425(18) 0.0377(16) -0.0005(14) 0.0121(14) -0.0008(14)
C9 0.0492(19) 0.0381(18) 0.0522(19) 0.0069(15) 0.0247(16) 0.0046(15)
C10 0.043(2) 0.055(2) 0.074(2) 0.0086(19) 0.0219(18) 0.0067(17)
C11 0.046(2) 0.073(3) 0.114(4) 0.034(3) 0.025(2) 0.010(2)
C12 0.085(4) 0.071(3) 0.121(4) 0.040(3) 0.075(4) 0.039(3)
C13 0.104(4) 0.064(3) 0.088(3) 0.017(2) 0.068(3) 0.026(3)
C14 0.082(3) 0.047(2) 0.060(2) 0.0046(18) 0.038(2) 0.008(2)
C15 0.053(2) 0.084(3) 0.058(2) 0.013(2) 0.0285(19) 0.012(2)
C16 0.058(2) 0.068(3) 0.050(2) -0.0131(19) -0.0023(18) -0.001(2)
C17 0.0162(12) 0.0417(16) 0.0145(11) 0.0101(10) -0.0034(9) -0.0082(11)
C18 0.078(3) 0.050(2) 0.098(3) 0.019(2) 0.036(3) 0.015(2)
Al1 0.0368(5) 0.0504(6) 0.0352(5) 0.0003(4) 0.0110(4) 0.0025(4)
Al2 0.0386(5) 0.0440(6) 0.0533(6) 0.0104(5) 0.0073(4) -0.0029(4)
Cl1 0.0619(6) 0.0864(8) 0.0521(5) 0.0043(5) 0.0051(4) -0.0348(5)
N5 0.0295(13) 0.0399(14) 0.0374(13) -0.0003(11) 0.0082(10) 0.0014(11)
O9 0.0340(11) 0.0408(12) 0.0427(12) 0.0030(10) 0.0144(9) -0.0004(9)
S1 0.0635(6) 0.0433(5) 0.0605(6) 0.0085(4) 0.0137(5) 0.0011(4)
S3 0.0550(6) 0.0594(6) 0.0392(5) 0.0001(4) 0.0005(4) 0.0007(4)

loop_
_atom_type_symbol
_atom_type_description
_atom_type_scat_dispersion_real
_atom_type_scat_dispersion_imag
_atom_type_scat_source
C C 0.0033 0.0016 'International Tables Vol C Tables 4.2.6.8 and 6.1.1.4'
H H 0.0000 0.0000 'International Tables Vol C Tables 4.2.6.8 and 6.1.1.4'
Al Al 0.0645 0.0514 'International Tables Vol C Tables 4.2.6.8 and 6.1.1.4'
Cl Cl 0.1484 0.1585 'International Tables Vol C Tables 4.2.6.8 and 6.1.1.4'
N N 0.0061 0.0033 'International Tables Vol C Tables 4.2.6.8 and 6.1.1.4'
O O 0.0106 0.0060 'International Tables Vol C Tables 4.2.6.8 and 6.1.1.4'
S S 0.1246 0.1234 'International Tables Vol C Tables 4.2.6.8 and 6.1.1.4'

loop_
_geom_angle_atom_site_label_1
_geom_angle_atom_site_label_2
_geom_angle_atom_site_label_3
_geom_angle
S1 C2 S3 112.6(2)
S1 C2 H2A 112(3)
S3 C2 H2A 108(3)
S1 C2 H2E 104(2)
S3 C2 H2E 110(2)
H2A C2 H2E 109(3)
N5 C4 S3 115.7(2)
N5 C4 H4A 109(2)
S3 C4 H4A 109(2)
N5 C4 H4E 106(2)
S3 C4 H4E 110(2)
H4A C4 H4E 108(3)
N5 C6 S1 115.5(2)
N5 C6 H6A 105.4(17)
S1 C6 H6A 111.5(17)
N5 C6 H6E 107(2)
S1 C6 H6E 106(2)
H6A C6 H6E 111(3)
N5 C7 C8 111.4(2)
N5 C7 H7A 113(2)
C8 C7 H7A 109(2)
N5 C7 H7B 107(2)
C8 C7 H7B 111(2)
H7A C7 H7B 106(3)
O9 C8 C9 112.9(3)
O9 C8 C7 108.1(3)
C9 C8 C7 108.6(3)
O9 C8 H8 106.7(18)
C9 C8 H8 110.8(18)
C7 C8 H8 109.6(19)
C10 C9 C14 119.0(3)
C10 C9 C8 120.6(3)
C14 C9 C8 120.2(4)
C9 C10 C11 119.9(4)
C9 C10 H10 120.1
C11 C10 H10 120.1
C10 C11 C12 119.1(5)
C10 C11 H11 120.5
C12 C11 H11 120.5
C13 C12 C11 120.8(4)
C13 C12 H12 119.6
C11 C12 H12 119.6
C12 C13 C14 120.0(4)
C12 C13 H13 120.0
C14 C13 H13 120.0
C13 C14 C9 121.2(5)
C13 C14 H14 119.4
C9 C14 H14 119.4
Al1 C15 H15A 109.5
Al1 C15 H15B 109.5
H15A C15 H15B 109.5
Al1 C15 H15C 109.5
H15A C15 H15C 109.5
H15B C15 H15C 109.5
Al1 C16 H16A 109.5
Al1 C16 H16B 109.5
H16A C16 H16B 109.5
Al1 C16 H16C 109.5
H16A C16 H16C 109.5
H16B C16 H16C 109.5
Al2 C17 H17A 109.5
Al2 C17 H17B 109.5
H17A C17 H17B 109.5
Al2 C17 H17C 109.5
H17A C17 H17C 109.5
H17B C17 H17C 109.5
Al2 C18 H18A 109.5
Al2 C18 H18B 109.5
H18A C18 H18B 109.5
Al2 C18 H18C 109.5
H18A C18 H18C 109.5
H18B C18 H18C 109.5
O9 Al1 C16 110.08(15)
O9 Al1 C15 117.70(16)
C16 Al1 C15 121.50(19)
O9 Al1 N5 86.43(10)
C16 Al1 N5 108.11(16)
C15 Al1 N5 106.61(15)
O9 Al2 C18 114.51(15)
O9 Al2 C17 102.08(12)
C18 Al2 C17 116.87(17)
O9 Al2 Cl1 99.84(9)
C18 Al2 Cl1 109.95(17)
C17 Al2 Cl1 112.15(9)
C7 N5 C4 113.4(3)
C7 N5 C6 111.3(2)
C4 N5 C6 110.4(3)
C7 N5 Al1 100.78(19)
C4 N5 Al1 108.95(19)
C6 N5 Al1 111.7(2)
C8 O9 Al1 115.35(18)
C8 O9 Al2 120.51(19)
Al1 O9 Al2 121.31(11)
C2 S1 C6 97.89(18)
C4 S3 C2 97.59(18)

loop_
_geom_bond_atom_site_label_1
_geom_bond_atom_site_label_2
_geom_bond_distance
C2 S1 1.795(4)
C2 S3 1.815(4)
C2 H2A 0.96(4)
C2 H2E 1.00(4)
C4 N5 1.495(4)
C4 S3 1.808(3)
C4 H4A 1.03(4)
C4 H4E 0.93(4)
C6 N5 1.494(4)
C6 S1 1.802(4)
C6 H6A 0.98(3)
C6 H6E 1.00(4)
C7 N5 1.483(4)
C7 C8 1.516(5)
C7 H7A 0.93(3)
C7 H7B 0.92(4)
C8 O9 1.455(4)
C8 C9 1.508(4)
C8 H8 0.95(3)
C9 C10 1.378(5)
C9 C14 1.385(5)
C10 C11 1.396(5)
C10 H10 0.9300
C11 C12 1.394(7)
C11 H11 0.9300
C12 C13 1.347(8)
C12 H12 0.9300
C13 C14 1.368(6)
C13 H13 0.9300
C14 H14 0.9300
C15 Al1 1.945(4)
C15 H15A 0.9600
C15 H15B 0.9600
C15 H15C 0.9600
C16 Al1 1.941(4)
C16 H16A 0.9600
C16 H16B 0.9600
C16 H16C 0.9600
C17 Al2 1.995(3)
C17 H17A 0.9600
C17 H17B 0.9600
C17 H17C 0.9600
C18 Al2 1.947(4)
C18 H18A 0.9600
C18 H18B 0.9600
C18 H18C 0.9600
Al1 O9 1.848(2)
Al1 N5 2.046(3)
Al2 O9 1.854(2)
Al2 Cl1 2.1961(14)
